data_2020985
loop_
_publ_author_name
'Liu, Yaru'
'Liu, Lan'
'Zhang, Xiao'
'Liang, Guorui'
'Gong, Xuebing'

_publ_section_title
;
 Two zinc(II) coordination complexes based on an asymmetric multidentate
 ligand: syntheses, structures, selective fluorescence sensing of
 iron(III) ions and thermal analyses
;
_journal_coeditor_code YF3128
_journal_issue 1
_journal_name_full 'Acta Crystallographica Section C'
_journal_page_first 13
_journal_page_last 20
_journal_paper_doi 10.1107/S205322961701717X
_journal_volume 74
_journal_year 2018
_chemical_formula_iupac '[Zn (C13 H15 N5)2 (C2 H3 O2)2], H2 O'
_chemical_formula_moiety 'C30 H36 N10 O4 Zn, H2 O'
_chemical_formula_sum 'C30 H38 N10 O5 Zn'
_chemical_formula_weight 684.07
_chemical_name_systematic
'Bis(acetato-\k<i>O</i>)bis[1-(1<i>H</i>-benzotriazol-1-ylmethyl)-2-propyl-1<i>H</i>-imidazole-\k<i>N</i>^3^]zinc(II) monohydrate'
_space_group_crystal_system triclinic
_space_group_IT_number 2
_space_group_name_Hall '-P 1'
_space_group_name_H-M_alt 'P -1'
_symmetry_space_group_name_Hall '-P 1'
_symmetry_space_group_name_H-M 'P -1'
_atom_sites_solution_hydrogens mixed
_atom_sites_solution_primary direct
_audit_creation_method
;
Olex2 1.2
(compiled 2017.08.10 svn.r3458 for OlexSys, GUI svn.r5381)
;
_cell_angle_alpha 84.921(3)
_cell_angle_beta 88.623(3)
_cell_angle_gamma 71.161(3)
_cell_formula_units_Z 2
_cell_length_a 8.7481(3)
_cell_length_b 11.9399(4)
_cell_length_c 16.4168(7)
_cell_measurement_reflns_used 7610
_cell_measurement_temperature 293(2)
_cell_measurement_theta_max 70.5130
_cell_measurement_theta_min 4.9530
_cell_volume 1616.51(11)
_computing_cell_refinement
;
CrysAlis PRO (Agilent, 2013)
;
_computing_data_collection
;
CrysAlis PRO (Agilent, 2013)
;
_computing_data_reduction
;
CrysAlis PRO (Agilent, 2013)
;
_computing_molecular_graphics
;
<i>OLEX2</i> (Dolomanov <i>et al.</i>,  2009)
;
_computing_publication_material
;
<i>OLEX2</i> (Dolomanov <i>et al.</i>,  2009)
;
_computing_structure_refinement
;
SHELXL2013 (Sheldrick, 2015)
;
_computing_structure_solution
;
CrysAlis PRO (Agilent, 2013)
;
_diffrn_ambient_temperature 293(2)
_diffrn_detector_area_resol_mean 15.9737
_diffrn_measured_fraction_theta_full 0.981
_diffrn_measured_fraction_theta_max 0.981
_diffrn_measurement_device_type 'Agilent SuperNova Dual Source diffractometer with an Eos detector'
_diffrn_measurement_method '\w scans'
_diffrn_radiation_monochromator mirror
_diffrn_radiation_type CuK\a
_diffrn_radiation_wavelength 1.54184
_diffrn_reflns_av_R_equivalents 0.0185
_diffrn_reflns_limit_h_max 9
_diffrn_reflns_limit_h_min -10
_diffrn_reflns_limit_k_max 14
_diffrn_reflns_limit_k_min -13
_diffrn_reflns_limit_l_max 17
_diffrn_reflns_limit_l_min -19
_diffrn_reflns_number 11919
_diffrn_reflns_theta_full 67.070
_diffrn_reflns_theta_max 67.070
_diffrn_reflns_theta_min 4.956
_exptl_absorpt_coefficient_mu 1.517
_exptl_absorpt_correction_T_max 1.00000
_exptl_absorpt_correction_T_min 0.60835
_exptl_absorpt_correction_type multi-scan
_exptl_absorpt_process_details
;
(CrysAlis PRO; Agilent, 2013)
;
_exptl_crystal_colour ' '
_exptl_crystal_density_diffrn 1.405
_exptl_crystal_description ' '
_exptl_crystal_F_000 716
_exptl_crystal_size_max 0.27
_exptl_crystal_size_mid 0.20
_exptl_crystal_size_min 0.14
_refine_diff_density_max 0.286
_refine_diff_density_min -0.289
_refine_ls_extinction_method none
_refine_ls_goodness_of_fit_ref 1.024
_refine_ls_hydrogen_treatment constr
_refine_ls_matrix_type full
_refine_ls_number_parameters 428
_refine_ls_number_reflns 5664
_refine_ls_number_restraints 0
_refine_ls_restrained_S_all 1.024
_refine_ls_R_factor_all 0.0331
_refine_ls_R_factor_gt 0.0312
_refine_ls_shift/su_max 0.002
_refine_ls_shift/su_mean 0.000
_refine_ls_structure_factor_coef Fsqd
_refine_ls_weighting_details 'w=1/[\s^2^(Fo^2^)+(0.0444P)^2^+0.4511P] where P=(Fo^2^+2Fc^2^)/3'
_refine_ls_weighting_scheme calc
_refine_ls_wR_factor_gt 0.0835
_refine_ls_wR_factor_ref 0.0849
_reflns_number_gt 5308
_reflns_number_total 5664
_reflns_threshold_expression 'I > 2\s(I)'
_cod_data_source_file yf3128sup1.cif
_cod_data_source_block 1
_cod_original_cell_volume 1616.52(10)
_cod_database_code 2020985
_shelx_space_group_comment
;
The symmetry employed for this shelxl refinement is uniquely defined
by the following loop, which should always be used as a source of
symmetry information in preference to the above space-group names.
They are only intended as comments.
;

loop_
_space_group_symop_operation_xyz
'x, y, z'
'-x, -y, -z'

loop_
_atom_site_type_symbol
_atom_site_label
_atom_site_fract_x
_atom_site_fract_y
_atom_site_fract_z
_atom_site_U_iso_or_equiv
_atom_site_adp_type
_atom_site_calc_flag
_atom_site_occupancy
_atom_site_disorder_assembly
_atom_site_disorder_group
Zn Zn1 1.02757(3) -0.00682(2) 0.25322(2) 0.03908(9) Uani d 1 . .
O O1 0.95723(16) -0.14326(11) 0.28933(8) 0.0500(3) Uani d 1 . .
O O2 1.0568(2) -0.21872(14) 0.17489(9) 0.0740(4) Uani d 1 . .
O O3 1.25782(16) -0.04755(14) 0.22652(8) 0.0583(3) Uani d 1 . .
O O4 1.3228(2) -0.0966(2) 0.35545(11) 0.0970(7) Uani d 1 . .
N N1 0.93810(16) 0.08175(11) 0.14324(8) 0.0384(3) Uani d 1 . .
N N2 0.81844(17) 0.12726(12) 0.02321(8) 0.0417(3) Uani d 1 . .
N N3 0.5575(2) 0.21495(14) -0.04498(10) 0.0517(4) Uani d 1 . .
N N4 0.4274(2) 0.18206(18) -0.02071(12) 0.0676(5) Uani d 1 . .
N N5 0.2985(2) 0.2753(2) -0.02800(14) 0.0766(6) Uani d 1 . .
N N6 0.95185(16) 0.08900(12) 0.35073(8) 0.0393(3) Uani d 1 . .
N N7 0.94527(17) 0.19330(12) 0.45456(8) 0.0428(3) Uani d 1 . .
N N8 0.8640(2) 0.38876(13) 0.50373(9) 0.0491(4) Uani d 1 . .
N N9 0.8794(2) 0.47218(16) 0.44502(11) 0.0613(4) Uani d 1 . .
N N10 0.7687(2) 0.57207(16) 0.45548(13) 0.0686(5) Uani d 1 . .
C C1 0.5775(3) 0.1504(3) 0.24849(15) 0.0760(7) Uani d 1 . .
H H1A 0.664124 0.183514 0.243072 0.114 Uiso calc 1 . .
H H1B 0.608344 0.081100 0.286584 0.114 Uiso calc 1 . .
H H1C 0.482889 0.208163 0.268077 0.114 Uiso calc 1 . .
C C2 0.5420(2) 0.11704(19) 0.16708(12) 0.0547(5) Uani d 1 . .
H H2A 0.507146 0.188045 0.129546 0.066 Uiso calc 1 . .
H H2B 0.453544 0.084629 0.172987 0.066 Uiso calc 1 . .
C C3 0.6874(2) 0.02579(16) 0.13014(12) 0.0486(4) Uani d 1 . .
H H3A 0.733707 -0.039366 0.171231 0.058 Uiso calc 1 . .
H H3B 0.650328 -0.006163 0.085035 0.058 Uiso calc 1 . .
C C4 0.8147(2) 0.07605(13) 0.10024(10) 0.0381(3) Uani d 1 . .
C C5 1.0226(2) 0.13863(15) 0.09145(11) 0.0428(4) Uani d 1 . .
H H5 1.115022 0.154878 0.105735 0.051 Uiso calc 1 . .
C C6 0.9511(2) 0.16673(15) 0.01766(11) 0.0461(4) Uani d 1 . .
H H6 0.983973 0.204936 -0.027930 0.055 Uiso calc 1 . .
C C7 0.7167(2) 0.12707(17) -0.04604(11) 0.0537(5) Uani d 1 . .
H H7A 0.770353 0.141581 -0.096339 0.064 Uiso calc 1 . .
H H7B 0.705049 0.048980 -0.046061 0.064 Uiso calc 1 . .
C C8 0.5097(2) 0.33359(17) -0.07007(11) 0.0511(4) Uani d 1 . .
C C9 0.5916(3) 0.40954(19) -0.10200(13) 0.0614(5) Uani d 1 . .
H H9 0.702674 0.383535 -0.110254 0.074 Uiso calc 1 . .
C C10 0.4980(3) 0.5257(2) -0.12063(16) 0.0752(7) Uani d 1 . .
H H10 0.547747 0.579720 -0.142206 0.090 Uiso calc 1 . .
C C11 0.3329(4) 0.5653(2) -0.10856(17) 0.0812(7) Uani d 1 . .
H H11 0.275452 0.644977 -0.121873 0.097 Uiso calc 1 . .
C C12 0.2524(3) 0.4914(2) -0.07792(17) 0.0807(8) Uani d 1 . .
H H12 0.141257 0.518782 -0.070160 0.097 Uiso calc 1 . .
C C13 0.3439(3) 0.3710(2) -0.05816(13) 0.0617(5) Uani d 1 . .
C C14 1.1475(3) 0.3641(2) 0.21491(15) 0.0709(6) Uani d 1 . .
H H14A 1.088347 0.428639 0.177022 0.106 Uiso calc 1 . .
H H14B 1.214284 0.300401 0.185270 0.106 Uiso calc 1 . .
H H14C 1.214075 0.390765 0.249010 0.106 Uiso calc 1 . .
C C15 1.0301(3) 0.32062(18) 0.26768(13) 0.0569(5) Uani d 1 . .
H H15A 0.966668 0.290042 0.233392 0.068 Uiso calc 1 . .
H H15B 0.956711 0.386722 0.293940 0.068 Uiso calc 1 . .
C C16 1.1186(2) 0.22276(17) 0.33334(12) 0.0511(4) Uani d 1 . .
H H16A 1.201570 0.161469 0.307428 0.061 Uiso calc 1 . .
H H16B 1.171332 0.256238 0.371417 0.061 Uiso calc 1 . .
C C17 1.0083(2) 0.16814(14) 0.37936(10) 0.0405(3) Uani d 1 . .
C C18 0.8495(2) 0.06328(15) 0.40943(10) 0.0417(4) Uani d 1 . .
H H18 0.792747 0.010252 0.405226 0.050 Uiso calc 1 . .
C C19 0.8449(2) 0.12661(15) 0.47331(10) 0.0447(4) Uani d 1 . .
H H19 0.785483 0.125739 0.520979 0.054 Uiso calc 1 . .
C C20 0.9816(2) 0.27071(16) 0.50929(12) 0.0536(5) Uani d 1 . .
H H20A 0.985075 0.235556 0.565078 0.064 Uiso calc 1 . .
H H20B 1.087553 0.276719 0.496311 0.064 Uiso calc 1 . .
C C21 0.7390(2) 0.43804(16) 0.55381(11) 0.0475(4) Uani d 1 . .
C C22 0.6787(3) 0.55602(17) 0.52184(14) 0.0575(5) Uani d 1 . .
C C23 0.5467(3) 0.6358(2) 0.5584(2) 0.0803(8) Uani d 1 . .
H H23 0.505844 0.714934 0.537855 0.096 Uiso calc 1 . .
C C24 0.4807(3) 0.5938(3) 0.6245(2) 0.0887(9) Uani d 1 . .
H H24 0.392401 0.644827 0.649675 0.106 Uiso calc 1 . .
C C25 0.5424(3) 0.4749(3) 0.65591(16) 0.0820(7) Uani d 1 . .
H H25 0.493501 0.449617 0.701608 0.098 Uiso calc 1 . .
C C26 0.6724(3) 0.3939(2) 0.62204(13) 0.0643(5) Uani d 1 . .
H H26 0.712850 0.315125 0.643269 0.077 Uiso calc 1 . .
C C27 0.9908(2) -0.22528(15) 0.24068(10) 0.0427(4) Uani d 1 . .
C C28 0.9446(3) -0.33296(17) 0.26824(15) 0.0616(5) Uani d 1 . .
H H28A 1.039652 -0.397358 0.285411 0.092 Uiso calc 1 . .
H H28B 0.893957 -0.354933 0.223826 0.092 Uiso calc 1 . .
H H28C 0.870777 -0.315607 0.313140 0.092 Uiso calc 1 . .
C C29 1.3552(2) -0.10071(17) 0.28346(13) 0.0540(5) Uani d 1 . .
C C30 1.5235(3) -0.1721(2) 0.2597(2) 0.0843(8) Uani d 1 . .
H H30A 1.537643 -0.255254 0.270081 0.126 Uiso calc 1 . .
H H30B 1.600717 -0.152308 0.291165 0.126 Uiso calc 1 . .
H H30C 1.539411 -0.154303 0.202526 0.126 Uiso calc 1 . .
O O1WA 0.6070(7) -0.1409(6) 0.4459(4) 0.131(2) Uani d 0.5 A 1
H H1WA 0.516878 -0.107067 0.421676 0.196 Uiso d 0.5 A 1
H H1WB 0.682098 -0.126907 0.417275 0.196 Uiso d 0.5 A 1
O O1WB 0.5611(12) -0.0619(8) 0.4788(7) 0.221(5) Uani d 0.5 B 2
H H1WC 0.461603 -0.039164 0.465847 0.331 Uiso d 0.5 B 2
H H1WD 0.585933 -0.003344 0.493237 0.331 Uiso d 0.5 B 2

loop_
_atom_site_aniso_label
_atom_site_aniso_U_11
_atom_site_aniso_U_22
_atom_site_aniso_U_33
_atom_site_aniso_U_12
_atom_site_aniso_U_13
_atom_site_aniso_U_23
Zn1 0.04335(14) 0.04085(13) 0.03331(13) -0.01424(10) 0.00541(9) -0.00347(9)
O1 0.0648(8) 0.0437(6) 0.0449(7) -0.0220(6) 0.0107(6) -0.0074(5)
O2 0.1017(12) 0.0711(10) 0.0494(8) -0.0289(9) 0.0241(8) -0.0095(7)
O3 0.0442(7) 0.0783(9) 0.0516(8) -0.0188(7) 0.0055(6) -0.0060(7)
O4 0.0811(12) 0.1187(15) 0.0575(10) 0.0068(11) 0.0093(9) 0.0185(10)
N1 0.0419(7) 0.0363(7) 0.0363(7) -0.0125(6) 0.0042(6) -0.0016(5)
N2 0.0453(7) 0.0376(7) 0.0364(7) -0.0053(6) 0.0015(6) -0.0036(5)
N3 0.0516(9) 0.0518(9) 0.0469(8) -0.0093(7) -0.0069(7) -0.0050(7)
N4 0.0637(11) 0.0724(12) 0.0702(12) -0.0260(10) -0.0155(9) -0.0037(9)
N5 0.0521(10) 0.0899(14) 0.0863(14) -0.0200(10) -0.0137(10) -0.0073(11)
N6 0.0416(7) 0.0407(7) 0.0355(7) -0.0128(6) 0.0045(6) -0.0054(5)
N7 0.0473(8) 0.0405(7) 0.0373(7) -0.0087(6) -0.0008(6) -0.0064(6)
N8 0.0604(9) 0.0416(8) 0.0448(8) -0.0148(7) -0.0016(7) -0.0071(6)
N9 0.0698(11) 0.0609(10) 0.0560(10) -0.0271(9) -0.0017(8) 0.0030(8)
N10 0.0758(12) 0.0499(10) 0.0810(13) -0.0241(9) -0.0135(10) 0.0083(9)
C1 0.0545(12) 0.1051(19) 0.0653(14) -0.0181(13) 0.0020(10) -0.0203(13)
C2 0.0431(10) 0.0634(12) 0.0559(11) -0.0168(9) 0.0015(8) 0.0016(9)
C3 0.0472(10) 0.0429(9) 0.0567(11) -0.0171(8) -0.0030(8) 0.0018(8)
C4 0.0418(8) 0.0308(7) 0.0386(8) -0.0072(6) 0.0028(7) -0.0043(6)
C5 0.0425(9) 0.0396(8) 0.0460(9) -0.0136(7) 0.0073(7) -0.0022(7)
C6 0.0500(10) 0.0417(9) 0.0413(9) -0.0095(7) 0.0113(7) 0.0009(7)
C7 0.0603(11) 0.0495(10) 0.0418(9) -0.0025(9) -0.0060(8) -0.0097(8)
C8 0.0533(10) 0.0505(10) 0.0418(9) -0.0040(8) -0.0082(8) -0.0094(8)
C9 0.0643(12) 0.0578(12) 0.0552(12) -0.0103(10) 0.0005(10) -0.0045(9)
C10 0.0919(18) 0.0548(12) 0.0696(15) -0.0114(12) -0.0050(13) -0.0021(11)
C11 0.0889(18) 0.0569(13) 0.0788(17) 0.0043(13) -0.0147(14) -0.0070(12)
C12 0.0566(13) 0.0810(17) 0.0838(17) 0.0101(12) -0.0160(12) -0.0174(14)
C13 0.0504(11) 0.0677(13) 0.0602(12) -0.0071(10) -0.0115(9) -0.0116(10)
C14 0.0763(15) 0.0601(13) 0.0749(15) -0.0232(11) 0.0179(12) 0.0016(11)
C15 0.0576(11) 0.0547(11) 0.0579(12) -0.0180(9) 0.0107(9) -0.0043(9)
C16 0.0498(10) 0.0492(10) 0.0579(11) -0.0207(8) 0.0065(8) -0.0070(8)
C17 0.0412(8) 0.0387(8) 0.0399(9) -0.0104(7) 0.0005(7) -0.0033(7)
C18 0.0417(8) 0.0424(8) 0.0398(8) -0.0128(7) 0.0031(7) -0.0008(7)
C19 0.0453(9) 0.0474(9) 0.0357(8) -0.0081(8) 0.0054(7) 0.0001(7)
C20 0.0591(11) 0.0487(10) 0.0485(10) -0.0079(9) -0.0093(8) -0.0134(8)
C21 0.0556(10) 0.0435(9) 0.0462(9) -0.0171(8) -0.0044(8) -0.0127(7)
C22 0.0588(11) 0.0429(10) 0.0717(13) -0.0148(9) -0.0137(10) -0.0119(9)
C23 0.0652(14) 0.0539(13) 0.117(2) -0.0054(11) -0.0170(15) -0.0306(14)
C24 0.0666(15) 0.093(2) 0.108(2) -0.0155(14) 0.0076(15) -0.0582(18)
C25 0.0803(16) 0.111(2) 0.0647(15) -0.0379(16) 0.0163(13) -0.0341(14)
C26 0.0787(15) 0.0690(13) 0.0507(11) -0.0302(12) 0.0036(10) -0.0105(10)
C27 0.0441(9) 0.0410(9) 0.0393(9) -0.0093(7) -0.0013(7) -0.0004(7)
C28 0.0667(13) 0.0431(10) 0.0770(14) -0.0201(9) 0.0000(11) -0.0061(9)
C29 0.0490(10) 0.0528(11) 0.0603(12) -0.0189(9) 0.0091(9) 0.0016(9)
C30 0.0527(13) 0.0753(16) 0.112(2) -0.0080(11) 0.0152(13) 0.0079(15)
O1WA 0.116(4) 0.165(5) 0.112(4) -0.056(4) -0.037(3) 0.035(4)
O1WB 0.227(10) 0.203(9) 0.298(12) -0.147(8) 0.103(8) -0.106(8)

loop_
_atom_type_symbol
_atom_type_description
_atom_type_scat_dispersion_real
_atom_type_scat_dispersion_imag
_atom_type_scat_source
C C 0.0181 0.0091 'International Tables Vol C Tables 4.2.6.8 and 6.1.1.4'
H H 0.0000 0.0000 'International Tables Vol C Tables 4.2.6.8 and 6.1.1.4'
N N 0.0311 0.0180 'International Tables Vol C Tables 4.2.6.8 and 6.1.1.4'
O O 0.0492 0.0322 'International Tables Vol C Tables 4.2.6.8 and 6.1.1.4'
Zn Zn -1.5491 0.6778 'International Tables Vol C Tables 4.2.6.8 and 6.1.1.4'

loop_
_geom_angle_atom_site_label_1
_geom_angle_atom_site_label_2
_geom_angle_atom_site_label_3
_geom_angle_site_symmetry_1
_geom_angle
_geom_angle_publ_flag
O1 Zn1 O3 . 114.54(6) y
O1 Zn1 N1 . 116.32(6) y
O1 Zn1 N6 . 98.55(5) y
O3 Zn1 N1 . 97.61(6) y
O3 Zn1 N6 . 116.53(6) y
N6 Zn1 N1 . 114.42(5) y
C27 O1 Zn1 . 115.14(11) ?
C29 O3 Zn1 . 116.15(12) ?
C4 N1 Zn1 . 128.79(11) ?
C4 N1 C5 . 106.58(13) ?
C5 N1 Zn1 . 123.15(11) ?
C4 N2 C6 . 108.02(14) ?
C4 N2 C7 . 127.03(16) ?
C6 N2 C7 . 124.43(15) ?
N4 N3 C7 . 120.28(17) ?
N4 N3 C8 . 110.13(16) ?
C8 N3 C7 . 129.48(18) ?
N5 N4 N3 . 108.71(18) ?
N4 N5 C13 . 108.27(19) ?
C17 N6 Zn1 . 128.88(11) ?
C17 N6 C18 . 106.94(14) ?
C18 N6 Zn1 . 123.04(11) ?
C17 N7 C19 . 107.84(14) ?
C17 N7 C20 . 127.45(16) ?
C19 N7 C20 . 124.62(15) ?
N9 N8 C20 . 119.81(17) ?
C21 N8 N9 . 109.92(16) ?
C21 N8 C20 . 130.03(16) ?
N10 N9 N8 . 108.86(17) ?
N9 N10 C22 . 108.55(17) ?
H1A C1 H1B . 109.5 ?
H1A C1 H1C . 109.5 ?
H1B C1 H1C . 109.5 ?
C2 C1 H1A . 109.5 ?
C2 C1 H1B . 109.5 ?
C2 C1 H1C . 109.5 ?
C1 C2 H2A . 108.9 ?
C1 C2 H2B . 108.9 ?
C1 C2 C3 . 113.31(17) ?
H2A C2 H2B . 107.7 ?
C3 C2 H2A . 108.9 ?
C3 C2 H2B . 108.9 ?
C2 C3 H3A . 108.9 ?
C2 C3 H3B . 108.9 ?
H3A C3 H3B . 107.7 ?
C4 C3 C2 . 113.28(15) ?
C4 C3 H3A . 108.9 ?
C4 C3 H3B . 108.9 ?
N1 C4 N2 . 109.54(14) ?
N1 C4 C3 . 126.56(15) ?
N2 C4 C3 . 123.88(16) ?
N1 C5 H5 . 125.1 ?
C6 C5 N1 . 109.85(15) ?
C6 C5 H5 . 125.1 ?
N2 C6 H6 . 127.0 ?
C5 C6 N2 . 106.01(15) ?
C5 C6 H6 . 127.0 ?
N2 C7 H7A . 108.8 ?
N2 C7 H7B . 108.8 ?
N3 C7 N2 . 113.63(15) ?
N3 C7 H7A . 108.8 ?
N3 C7 H7B . 108.8 ?
H7A C7 H7B . 107.7 ?
N3 C8 C9 . 133.38(19) ?
N3 C8 C13 . 103.87(19) ?
C13 C8 C9 . 122.74(19) ?
C8 C9 H9 . 122.1 ?
C10 C9 C8 . 115.7(2) ?
C10 C9 H9 . 122.1 ?
C9 C10 H10 . 118.7 ?
C9 C10 C11 . 122.6(3) ?
C11 C10 H10 . 118.7 ?
C10 C11 H11 . 119.1 ?
C12 C11 C10 . 121.9(2) ?
C12 C11 H11 . 119.1 ?
C11 C12 H12 . 121.3 ?
C11 C12 C13 . 117.4(2) ?
C13 C12 H12 . 121.3 ?
N5 C13 C8 . 109.01(19) ?
N5 C13 C12 . 131.4(2) ?
C8 C13 C12 . 119.6(2) ?
H14A C14 H14B . 109.5 ?
H14A C14 H14C . 109.5 ?
H14B C14 H14C . 109.5 ?
C15 C14 H14A . 109.5 ?
C15 C14 H14B . 109.5 ?
C15 C14 H14C . 109.5 ?
C14 C15 H15A . 109.3 ?
C14 C15 H15B . 109.3 ?
C14 C15 C16 . 111.55(18) ?
H15A C15 H15B . 108.0 ?
C16 C15 H15A . 109.3 ?
C16 C15 H15B . 109.3 ?
C15 C16 H16A . 109.1 ?
C15 C16 H16B . 109.1 ?
H16A C16 H16B . 107.8 ?
C17 C16 C15 . 112.67(16) ?
C17 C16 H16A . 109.1 ?
C17 C16 H16B . 109.1 ?
N6 C17 N7 . 109.36(14) ?
N6 C17 C16 . 124.08(15) ?
N7 C17 C16 . 126.52(16) ?
N6 C18 H18 . 125.3 ?
C19 C18 N6 . 109.36(15) ?
C19 C18 H18 . 125.3 ?
N7 C19 H19 . 126.8 ?
C18 C19 N7 . 106.49(15) ?
C18 C19 H19 . 126.8 ?
N7 C20 H20A . 109.0 ?
N7 C20 H20B . 109.0 ?
N8 C20 N7 . 112.73(15) ?
N8 C20 H20A . 109.0 ?
N8 C20 H20B . 109.0 ?
H20A C20 H20B . 107.8 ?
N8 C21 C22 . 103.92(17) ?
N8 C21 C26 . 133.60(19) ?
C26 C21 C22 . 122.5(2) ?
N10 C22 C21 . 108.75(18) ?
N10 C22 C23 . 130.9(2) ?
C21 C22 C23 . 120.4(2) ?
C22 C23 H23 . 121.2 ?
C24 C23 C22 . 117.6(2) ?
C24 C23 H23 . 121.2 ?
C23 C24 H24 . 119.3 ?
C23 C24 C25 . 121.4(2) ?
C25 C24 H24 . 119.3 ?
C24 C25 H25 . 118.6 ?
C26 C25 C24 . 122.8(3) ?
C26 C25 H25 . 118.6 ?
C21 C26 H26 . 122.3 ?
C25 C26 C21 . 115.4(2) ?
C25 C26 H26 . 122.3 ?
O1 C27 C28 . 116.36(16) ?
O2 C27 O1 . 123.09(17) ?
O2 C27 C28 . 120.55(18) ?
C27 C28 H28A . 109.5 ?
C27 C28 H28B . 109.5 ?
C27 C28 H28C . 109.5 ?
H28A C28 H28B . 109.5 ?
H28A C28 H28C . 109.5 ?
H28B C28 H28C . 109.5 ?
O3 C29 C30 . 117.3(2) ?
O4 C29 O3 . 124.3(2) ?
O4 C29 C30 . 118.4(2) ?
C29 C30 H30A . 109.5 ?
C29 C30 H30B . 109.5 ?
C29 C30 H30C . 109.5 ?
H30A C30 H30B . 109.5 ?
H30A C30 H30C . 109.5 ?
H30B C30 H30C . 109.5 ?
H1WA O1WA H1WB . 109.5 ?
O1WB O1WB H1WC 2_656 63.3 ?
O1WB O1WB H1WD 2_656 51.8 ?
H1WC O1WB H1WD . 109.5 ?

loop_
_geom_bond_atom_site_label_1
_geom_bond_atom_site_label_2
_geom_bond_site_symmetry_2
_geom_bond_distance
_geom_bond_publ_flag
Zn1 O1 . 1.9603(12) y
Zn1 O3 . 1.9617(13) y
Zn1 N1 . 2.0460(13) y
Zn1 N6 . 2.0234(13) y
O1 C27 . 1.275(2) ?
O2 C27 . 1.221(2) ?
O3 C29 . 1.259(2) ?
O4 C29 . 1.210(3) ?
N1 C4 . 1.327(2) ?
N1 C5 . 1.386(2) ?
N2 C4 . 1.359(2) ?
N2 C6 . 1.385(2) ?
N2 C7 . 1.461(2) ?
N3 N4 . 1.360(2) ?
N3 C7 . 1.448(2) ?
N3 C8 . 1.369(2) ?
N4 N5 . 1.303(3) ?
N5 C13 . 1.375(3) ?
N6 C17 . 1.323(2) ?
N6 C18 . 1.381(2) ?
N7 C17 . 1.358(2) ?
N7 C19 . 1.377(2) ?
N7 C20 . 1.453(2) ?
N8 N9 . 1.360(2) ?
N8 C20 . 1.448(2) ?
N8 C21 . 1.358(2) ?
N9 N10 . 1.293(3) ?
N10 C22 . 1.365(3) ?
C1 H1A . 0.9600 ?
C1 H1B . 0.9600 ?
C1 H1C . 0.9600 ?
C1 C2 . 1.495(3) ?
C2 H2A . 0.9700 ?
C2 H2B . 0.9700 ?
C2 C3 . 1.536(3) ?
C3 H3A . 0.9700 ?
C3 H3B . 0.9700 ?
C3 C4 . 1.481(2) ?
C5 H5 . 0.9300 ?
C5 C6 . 1.342(3) ?
C6 H6 . 0.9300 ?
C7 H7A . 0.9700 ?
C7 H7B . 0.9700 ?
C8 C9 . 1.388(3) ?
C8 C13 . 1.388(3) ?
C9 H9 . 0.9300 ?
C9 C10 . 1.375(3) ?
C10 H10 . 0.9300 ?
C10 C11 . 1.382(4) ?
C11 H11 . 0.9300 ?
C11 C12 . 1.354(4) ?
C12 H12 . 0.9300 ?
C12 C13 . 1.414(3) ?
C14 H14A . 0.9600 ?
C14 H14B . 0.9600 ?
C14 H14C . 0.9600 ?
C14 C15 . 1.515(3) ?
C15 H15A . 0.9700 ?
C15 H15B . 0.9700 ?
C15 C16 . 1.536(3) ?
C16 H16A . 0.9700 ?
C16 H16B . 0.9700 ?
C16 C17 . 1.487(2) ?
C18 H18 . 0.9300 ?
C18 C19 . 1.339(2) ?
C19 H19 . 0.9300 ?
C20 H20A . 0.9700 ?
C20 H20B . 0.9700 ?
C21 C22 . 1.393(3) ?
C21 C26 . 1.391(3) ?
C22 C23 . 1.400(3) ?
C23 H23 . 0.9300 ?
C23 C24 . 1.350(4) ?
C24 H24 . 0.9300 ?
C24 C25 . 1.401(4) ?
C25 H25 . 0.9300 ?
C25 C26 . 1.375(3) ?
C26 H26 . 0.9300 ?
C27 C28 . 1.498(3) ?
C28 H28A . 0.9600 ?
C28 H28B . 0.9600 ?
C28 H28C . 0.9600 ?
C29 C30 . 1.506(3) ?
C30 H30A . 0.9600 ?
C30 H30B . 0.9600 ?
C30 H30C . 0.9600 ?
O1WA H1WA . 0.8503 ?
O1WA H1WB . 0.8498 ?
O1WB O1WB 2_656 1.714(17) ?
O1WB H1WC . 0.8502 ?
O1WB H1WD . 0.8497 ?

loop_
_geom_hbond_atom_site_label_D
_geom_hbond_atom_site_label_H
_geom_hbond_atom_site_label_A
_geom_hbond_site_symmetry_A
_geom_hbond_distance_DH
_geom_hbond_distance_HA
_geom_hbond_distance_DA
_geom_hbond_angle_DHA
_geom_hbond_publ_flag
O1WA H1WA O4 1_455 0.85 2.00 2.802(6) 156 y
O1WB H1WD O1WA 2_656 0.85 2.27 2.774(11) 118 y
O1WB H1WC O4 2_756 0.85 2.47 3.782(11) 130 y

_cod_database_fobs_code 2020985
